data_2006601
loop_
_publ_author_name
'Chen, Wei'
'Liu, Cai-ming'
'Li, Da-guang'
'You, Xiao-zeng'

_publ_contact_author
;
     Assoc. Prof. Wei Chen
     Department of Chemistry
     University of Malaya
     50603 Kuala Lumpur
     Malaysia
;
_publ_section_title
;
 4,4'-Azinodimethyldipyridinium Diperchlorate,
 C~12~H~12~N~4~^2+^.2ClO~4~^{-^}
;
_journal_issue 10
_journal_name_full 'Acta Crystallographica Section C'
_journal_page_first 1499
_journal_page_last 1501
_journal_paper_doi 10.1107/S0108270197005970
_journal_volume 53
_journal_year 1997
_chemical_formula_iupac '(C12 H12 N4) 2+ , (Cl O4)2 -'
_chemical_formula_moiety (C~12~H~12~N~4~)(ClO~4~)~2~
_chemical_formula_sum 'C12 H12 Cl2 N4 O8'
_chemical_formula_weight 411.16
_chemical_name_systematic
;
 Bis-4,4'pyridiniumdiazomethane diperchlorate
;
_space_group_IT_number 2
_symmetry_cell_setting triclinic
_symmetry_space_group_name_Hall '-P 1'
_symmetry_space_group_name_H-M 'P -1'
_audit_creation_method SHELXL
_cell_angle_alpha 101.801(7)
_cell_angle_beta 97.055(9)
_cell_angle_gamma 96.293(8)
_cell_formula_units_Z 1
_cell_length_a 5.2894(5)
_cell_length_b 8.6106(8)
_cell_length_c 9.1884(9)
_cell_measurement_reflns_used 25
_cell_measurement_temperature 300(2)
_cell_measurement_theta_max 10
_cell_measurement_theta_min 5
_cell_volume 402.61(7)
_computing_cell_refinement 'CAD-4 VAX/PC'
_computing_data_collection 'CAD-4 VAX/PC (Enraf-Nonius, 1988)'
_computing_data_reduction 'NRCVAX (Gabe, Le Page, Charland, Lee & White, 1989)'
_computing_molecular_graphics 'SHELXTL/PC (Sheldrick, 1990b)'
_computing_publication_material SHELXL93
_computing_structure_refinement 'SHELXL93 (Sheldrick, 1993)'
_computing_structure_solution 'SHELXS86 (Sheldrick, 1990a)'
_diffrn_ambient_temperature 300(2)
_diffrn_measurement_device CAD-4
_diffrn_measurement_method \w-scan
_diffrn_radiation_monochromator graphite
_diffrn_radiation_source 'fine-focus sealed tube'
_diffrn_radiation_type MoK\a
_diffrn_radiation_wavelength 0.71073
_diffrn_reflns_av_R_equivalents 0.0096
_diffrn_reflns_av_sigmaI/netI 0.0348
_diffrn_reflns_limit_h_max 6
_diffrn_reflns_limit_h_min -6
_diffrn_reflns_limit_k_max 10
_diffrn_reflns_limit_k_min -10
_diffrn_reflns_limit_l_max 10
_diffrn_reflns_limit_l_min 0
_diffrn_reflns_number 1590
_diffrn_reflns_theta_max 24.99
_diffrn_reflns_theta_min 2.29
_diffrn_standards_decay_% 0.5
_diffrn_standards_interval_time 60
_diffrn_standards_number 3
_exptl_absorpt_coefficient_mu 0.457
_exptl_absorpt_correction_T_max 0.913
_exptl_absorpt_correction_T_min 0.799
_exptl_absorpt_correction_type '\y scan (North, Phillips & Mathews, 1968)'
_exptl_crystal_colour Orange
_exptl_crystal_density_diffrn 1.696
_exptl_crystal_density_meas ?
_exptl_crystal_density_method 'not done'
_exptl_crystal_description Block
_exptl_crystal_F_000 210
_exptl_crystal_size_max 0.3
_exptl_crystal_size_mid 0.2
_exptl_crystal_size_min 0.2
_refine_diff_density_max 0.265
_refine_diff_density_min -0.365
_refine_ls_extinction_method none
_refine_ls_goodness_of_fit_all 1.019
_refine_ls_goodness_of_fit_obs 1.107
_refine_ls_hydrogen_treatment fixed
_refine_ls_matrix_type full
_refine_ls_number_parameters 118
_refine_ls_number_reflns 1421
_refine_ls_number_restraints 0
_refine_ls_restrained_S_all 1.019
_refine_ls_restrained_S_obs 1.107
_refine_ls_R_factor_all 0.0584
_refine_ls_R_factor_obs .0411
_refine_ls_shift/esd_max 0.000
_refine_ls_shift/esd_mean 0.000
_refine_ls_structure_factor_coef Fsqd
_refine_ls_weighting_details 'w = 1/[\s^2^(Fo^2^)+(0.0553P)^2^+0.1394P] where P=(Fo^2^+2Fc^2^)/3'
_refine_ls_weighting_scheme calc
_refine_ls_wR_factor_all 0.1099
_refine_ls_wR_factor_obs .1024
_reflns_number_observed 1075
_reflns_number_total 1421
_reflns_observed_criterion >2sigma(I)
_cod_data_source_file kh1150.cif
_cod_data_source_block cw5
_cod_depositor_comments
;
The following automatic conversions were performed:
'_symmetry_cell_setting' value 'Triclinic' changed to 'triclinic'
according to '/home/saulius/struct/CIF-dictionaries/cif_core.dic'
dictionary named 'cif_core.dic' version 2.4.1 from 2010-06-29.

Automatic conversion script
Id: cif_fix_enum 1527 2010-12-29 10:47:43Z saulius 

The following automatic conversions were performed:

'_symmetry_cell_setting' value 'Triclinic' changed to 'triclinic'
according to /home/saulius/struct/CIF-dictionaries/cif_core.dic
dictionary named 'cif_core.dic' version 2.4.1 from 2010-06-29.

Automatic conversion script
Id: cif_fix_values 1715 2011-07-08 13:25:40Z adriana 

The following automatic conversions were performed:

'_exptl_crystal_density_meas' value 'not done' was changed to '?' -
the value is perceived as not measured.

Automatic conversion script
Id: cif_fix_values 3008 2015-01-20 13:52:24Z robertas 

The following automatic conversions were performed:

'_refine_ls_weighting_scheme' value 'calc w =
1/[\s^2^(Fo^2^)+(0.0553P)^2^+0.1394P] where P=(Fo^2^+2Fc^2^)/3' was
changed to 'calc'. New tag '_refine_ls_weighting_details' was
created. The value of the new tag was set to 'w =
1/[\s^2^(Fo^2^)+(0.0553P)^2^+0.1394P] where P=(Fo^2^+2Fc^2^)/3'.

Automatic conversion script
Id: cif_fix_values 3143 2015-03-26 13:38:13Z robertas 

2019-10-07
Z value and formula fixed to values more according to usual
chemical conventions.                 miguel
;
_cod_original_formula_sum 'C6 H6 Cl N2 O4'
_cod_original_formula_weight 205.58
_cod_original_formula_units_Z 2
_cod_database_code 2006601

loop_
_symmetry_equiv_pos_as_xyz
'x, y, z'
'-x, -y, -z'

loop_
_atom_site_aniso_label
_atom_site_aniso_U_11
_atom_site_aniso_U_22
_atom_site_aniso_U_33
_atom_site_aniso_U_12
_atom_site_aniso_U_13
_atom_site_aniso_U_23
Cl .0551(5) .0542(5) .0367(4) .0279(4) .0149(3) .0176(3)
O1 .097(2) .061(2) .081(2) .003(2) -.016(2) .0162(14)
O2 .060(2) .103(2) .067(2) .0472(15) .0265(13) .0327(15)
O3 .083(2) .080(2) .0416(12) .0466(14) .0299(12) .0228(11)
O4 .089(2) .0698(15) .0461(13) .0388(14) .0275(12) .0329(11)
N1 .050(2) .058(2) .046(2) .0175(13) .0204(13) -.0015(13)
N2 .061(2) .054(2) .0388(13) .0243(14) .0253(12) .0090(11)
C1 .044(2) .048(2) .067(2) .021(2) .012(2) .007(2)
C2 .046(2) .048(2) .042(2) .0124(15) .0084(14) .0126(14)
C3 .036(2) .0359(15) .0357(15) .0067(12) .0075(12) .0046(12)
C4 .054(2) .051(2) .039(2) .024(2) .0142(14) .0124(13)
C5 .064(2) .074(2) .034(2) .021(2) .019(2) .011(2)
C6 .044(2) .042(2) .039(2) .0116(14) .0158(13) .0096(13)

loop_
_atom_site_label
_atom_site_fract_x
_atom_site_fract_y
_atom_site_fract_z
_atom_site_U_iso_or_equiv
_atom_site_thermal_displace_type
_atom_site_calc_flag
_atom_site_refinement_flags
_atom_site_occupancy
_atom_site_disorder_group
_atom_site_type_symbol
Cl .0991(2) .29562(9) .20597(8) .0453(3) Uani d . 1 . Cl
O1 -.0728(6) .1523(3) .1444(3) .0827(9) Uani d . 1 . O
O2 .3585(5) .2621(3) .2243(3) .0704(8) Uani d . 1 . O
O3 .0393(5) .3705(3) .3485(2) .0623(7) Uani d . 1 . O
O4 .0757(5) .4060(3) .1063(2) .0617(7) Uani d . 1 . O
N1 -.3460(5) .6746(3) .1486(3) .0510(7) Uani d . 1 . N
H -.2721(5) .6286(3) .0596(3) .050 Uiso d R 1 . H
N2 -.9385(5) .9707(3) .4388(3) .0487(7) Uani d . 1 . N
C1 -.3351(6) .6288(4) .2781(4) .0523(8) Uani d . 1 . C
H1 -.2202(6) .5572(4) .2978(4) .050 Uiso d R 1 . H
C2 -.4811(6) .6924(3) .3825(3) .0442(7) Uani d . 1 . C
H2 -.4805(6) .6560(3) .4799(3) .050 Uiso d R 1 . H
C3 -.6383(5) .8036(3) .3522(3) .0362(6) Uani d . 1 . C
C4 -.6474(6) .8462(4) .2146(3) .0458(8) Uani d . 1 . C
H4 -.7454(6) .9272(4) .2009(3) .050 Uiso d R 1 . H
C5 -.4972(7) .7810(4) .1148(3) .0556(9) Uani d . 1 . C
H5 -.5064(7) .7973(4) .0230(3) .050 Uiso d R 1 . H
C6 -.7870(6) .8742(3) .4678(3) .0404(7) Uani d . 1 . C
H6 -.7625(6) .8302(3) .5908(3) .050 Uiso d R 1 . H

loop_
_atom_type_symbol
_atom_type_description
_atom_type_scat_dispersion_real
_atom_type_scat_dispersion_imag
_atom_type_scat_source
C C 0.0033 0.0016 'International Tables Vol C Tables 4.2.6.8 and 6.1.1.4'
H H 0.0000 0.0000 'International Tables Vol C Tables 4.2.6.8 and 6.1.1.4'
N N 0.0061 0.0033 'International Tables Vol C Tables 4.2.6.8 and 6.1.1.4'
O O 0.0106 0.0060 'International Tables Vol C Tables 4.2.6.8 and 6.1.1.4'
Cl Cl 0.1484 0.1585 'International Tables Vol C Tables 4.2.6.8 and 6.1.1.4'

loop_
_geom_angle_atom_site_label_1
_geom_angle_atom_site_label_2
_geom_angle_atom_site_label_3
_geom_angle_site_symmetry_3
_geom_angle
_geom_angle_publ_flag
O1 Cl O3 . 110.2(2) ?
O1 Cl O2 . 110.4(2) ?
O3 Cl O2 . 109.0(2) ?
O1 Cl O4 . 109.8(2) ?
O3 Cl O4 . 108.44(13) ?
O2 Cl O4 . 109.0(2) ?
C1 N1 C5 . 122.3(3) ?
C6 N2 N2 2_376 112.3(3) y
N1 C1 C2 . 119.5(3) ?
C1 C2 C3 . 120.0(3) ?
C2 C3 C4 . 118.7(3) ?
C2 C3 C6 . 119.0(2) y
C4 C3 C6 . 122.3(3) y
C5 C4 C3 . 119.3(3) ?
N1 C5 C4 . 120.2(3) ?
N2 C6 C3 . 119.4(3) y

loop_
_geom_bond_atom_site_label_1
_geom_bond_atom_site_label_2
_geom_bond_site_symmetry_2
_geom_bond_distance
_geom_bond_publ_flag
Cl O1 . 1.418(3) ?
Cl O3 . 1.426(2) ?
Cl O2 . 1.430(2) ?
Cl O4 . 1.453(2) ?
N1 C1 . 1.324(4) ?
N1 C5 . 1.339(4) ?
N2 C6 . 1.260(4) y
N2 N2 2_376 1.400(4) y
C1 C2 . 1.370(4) ?
C2 C3 . 1.383(4) ?
C3 C4 . 1.384(4) ?
C3 C6 . 1.470(4) y
C4 C5 . 1.361(4) ?
